data_7021235
loop_
_publ_author_name
'Liao, Zuolei'
'Ling, Jie'
'Reinke, Laura R.'
'Szymanowski, Jennifer E. S.'
'Sigmon, Ginger E.'
'Burns, Peter C.'

_publ_section_title
;
 Cage clusters built from uranyl ions bridged through peroxo and
 1-hydroxyethane-1,1-diphosphonic acid ligands.
;
_journal_issue 19
_journal_name_full 'Dalton transactions (Cambridge, England : 2003)'
_journal_page_first 6793
_journal_page_last 6802
_journal_paper_doi 10.1039/c3dt33025g
_journal_volume 42
_journal_year 2013
_chemical_formula_sum 'C24 Li12 O241 P24 U24'
_chemical_formula_weight 10683.52
_chemical_name_systematic
;
?
;
_space_group_IT_number 13
_symmetry_cell_setting monoclinic
_symmetry_space_group_name_Hall '-P 2yac'
_symmetry_space_group_name_H-M 'P 1 2/n 1'
_atom_sites_solution_hydrogens none
_atom_sites_solution_primary direct
_atom_sites_solution_secondary difmap
_audit_creation_method SHELXL-97
_cell_angle_alpha 90.00
_cell_angle_beta 95.4360(10)
_cell_angle_gamma 90.00
_cell_formula_units_Z 2
_cell_length_a 24.4363(6)
_cell_length_b 27.5857(7)
_cell_length_c 24.4595(6)
_cell_measurement_temperature 100(2)
_cell_volume 16413.8(7)
_computing_structure_refinement 'SHELXL-97 (Sheldrick, 2008)'
_computing_structure_solution 'SHELXS-97 (Sheldrick, 2008)'
_diffrn_ambient_temperature 100(2)
_diffrn_measured_fraction_theta_full 0.961
_diffrn_measured_fraction_theta_max 0.961
_diffrn_measurement_device_type CCD
_diffrn_measurement_method CCD
_diffrn_radiation_monochromator graphite
_diffrn_radiation_source 'fine-focus sealed tube'
_diffrn_radiation_type MoK\a
_diffrn_radiation_wavelength 0.71073
_diffrn_reflns_av_R_equivalents 0.0914
_diffrn_reflns_av_sigmaI/netI 0.0924
_diffrn_reflns_limit_h_max 29
_diffrn_reflns_limit_h_min -29
_diffrn_reflns_limit_k_max 28
_diffrn_reflns_limit_k_min -32
_diffrn_reflns_limit_l_max 26
_diffrn_reflns_limit_l_min -28
_diffrn_reflns_number 78468
_diffrn_reflns_theta_full 25.00
_diffrn_reflns_theta_max 25.00
_diffrn_reflns_theta_min 0.74
_diffrn_standards_decay_% none
_diffrn_standards_interval_count none
_diffrn_standards_interval_time none
_diffrn_standards_number none
_exptl_absorpt_coefficient_mu 12.004
_exptl_absorpt_correction_T_max 0.301
_exptl_absorpt_correction_T_min 0.246
_exptl_absorpt_correction_type multi-scan
_exptl_absorpt_process_details SADABS
_exptl_crystal_colour yellow
_exptl_crystal_density_diffrn 2.162
_exptl_crystal_density_method 'not measured'
_exptl_crystal_description blocky
_exptl_crystal_F_000 9352
_exptl_crystal_size_max 0.15
_exptl_crystal_size_mid 0.1
_exptl_crystal_size_min 0.1
_refine_diff_density_max 5.917
_refine_diff_density_min -6.622
_refine_diff_density_rms 0.478
_refine_ls_extinction_method none
_refine_ls_goodness_of_fit_ref 1.102
_refine_ls_hydrogen_treatment none
_refine_ls_matrix_type full
_refine_ls_number_parameters 771
_refine_ls_number_reflns 27759
_refine_ls_number_restraints 0
_refine_ls_restrained_S_all 1.102
_refine_ls_R_factor_all 0.1502
_refine_ls_R_factor_gt 0.0944
_refine_ls_shift/su_max 0.019
_refine_ls_shift/su_mean 0.000
_refine_ls_structure_factor_coef Fsqd
_refine_ls_weighting_details 'calc w=1/[\s^2^(Fo^2^)+(0.1750P)^2^+330.3622P] where P=(Fo^2^+2Fc^2^)/3'
_refine_ls_weighting_scheme calc
_refine_ls_wR_factor_gt 0.2728
_refine_ls_wR_factor_ref 0.3162
_reflns_number_gt 16496
_reflns_number_total 27759
_reflns_threshold_expression >2sigma(I)
_cod_data_source_file c3dt33025g.txt
_cod_data_source_block u24l12
_cod_original_sg_symbol_H-M P2/n
_cod_database_code 7021235

loop_
_symmetry_equiv_pos_as_xyz
'x, y, z'
'-x+1/2, y, -z+1/2'
'-x, -y, -z'
'x-1/2, -y, z-1/2'

loop_
_atom_site_label
_atom_site_type_symbol
_atom_site_fract_x
_atom_site_fract_y
_atom_site_fract_z
_atom_site_U_iso_or_equiv
_atom_site_adp_type
_atom_site_occupancy
_atom_site_symmetry_multiplicity
_atom_site_calc_flag
_atom_site_refinement_flags
U1 U 0.74370(4) 0.05956(3) 0.12823(4) 0.0383(3) Uani 1 1 d .
U2 U 0.44577(4) 0.25226(3) 0.11577(4) 0.0287(2) Uani 1 1 d .
U3 U 0.62824(4) 0.05954(3) 0.24368(4) 0.0384(3) Uani 1 1 d .
U4 U 0.61585(4) 0.25233(3) -0.05427(4) 0.0287(2) Uani 1 1 d .
U5 U 0.63875(4) 0.25023(4) 0.54699(4) 0.0364(3) Uani 1 1 d .
U6 U 0.44124(4) 0.14525(3) 0.23667(4) 0.0342(3) Uani 1 1 d .
U7 U 0.73666(4) 0.14522(3) -0.05865(4) 0.0344(3) Uani 1 1 d .
U8 U 0.74112(4) 0.35917(4) -0.04510(5) 0.0405(3) Uani 1 1 d .
U9 U 0.45294(4) 0.25020(4) 0.36128(4) 0.0363(3) Uani 1 1 d .
U10 U 0.45498(4) 0.35913(4) 0.24113(4) 0.0402(3) Uani 1 1 d .
U11 U 0.74253(6) 0.51807(4) 0.12741(6) 0.0816(6) Uani 1 1 d .
U12 U 0.62730(6) 0.51811(4) 0.24259(6) 0.0813(6) Uani 1 1 d .
P1 P 0.4866(3) 0.1966(2) -0.0131(3) 0.0297(14) Uani 1 1 d .
P2 P 0.4853(3) 0.3060(2) -0.0145(3) 0.0298(14) Uani 1 1 d .
P3 P 0.4924(3) 0.0314(2) 0.1759(3) 0.0385(17) Uani 1 1 d .
P4 P 0.6757(3) 0.0316(2) -0.0076(3) 0.0410(18) Uani 1 1 d .
P5 P 0.7989(3) 0.0306(3) -0.0006(3) 0.047(2) Uani 1 1 d .
P6 P 0.5011(3) 0.2992(3) 0.4988(3) 0.0480(19) Uani 1 1 d .
P7 P 0.5073(3) 0.1909(3) 0.4927(3) 0.0441(18) Uani 1 1 d .
P8 P 0.4993(3) 0.0306(3) 0.2991(3) 0.047(2) Uani 1 1 d .
P9 P 0.6796(3) 0.4768(2) -0.0087(3) 0.050(2) Uani 1 1 d .
P10 P 0.4913(3) 0.4767(2) 0.1793(3) 0.049(2) Uani 1 1 d .
P11 P 0.8027(4) 0.4761(3) 0.0014(5) 0.074(3) Uani 1 1 d .
P12 P 0.5015(5) 0.4759(3) 0.3025(4) 0.074(3) Uani 1 1 d .
O90 O 0.6798(7) 0.2062(6) -0.0968(7) 0.034(4) Uiso 1 1 d .
O89 O 0.6999(7) 0.0954(6) 0.3002(7) 0.039(4) Uiso 1 1 d .
O88 O 0.6826(7) 0.2996(6) -0.0860(7) 0.039(4) Uiso 1 1 d .
O87 O 0.4133(7) 0.3005(6) 0.1826(7) 0.040(4) Uiso 1 1 d .
O86 O 0.6705(7) 0.1694(6) 0.5681(7) 0.036(4) Uiso 1 1 d .
O85 O 0.4780(6) 0.2008(5) 0.0480(6) 0.029(4) Uiso 1 1 d .
O84 O 0.4403(7) 0.3338(6) 0.3316(7) 0.041(4) Uiso 1 1 d .
O83 O 0.7397(6) 0.1757(5) 0.0046(6) 0.027(3) Uiso 1 1 d .
O82 O 0.4029(7) 0.2067(6) 0.1796(7) 0.037(4) Uiso 1 1 d .
O81 O 0.6522(6) 0.2479(5) 0.0138(7) 0.029(4) Uiso 1 1 d .
O80 O 0.4312(7) 0.1697(6) 0.3296(7) 0.039(4) Uiso 1 1 d .
O79 O 0.7437(9) 0.4535(8) 0.1465(10) 0.071(6) Uiso 1 1 d .
O78 O 0.8322(7) 0.3342(6) -0.0591(7) 0.042(4) Uiso 1 1 d .
O77 O 0.4578(7) 0.3495(6) -0.0415(7) 0.040(4) Uiso 1 1 d .
O76 O 0.5477(6) 0.2007(6) -0.0225(6) 0.031(4) Uiso 1 1 d .
O75 O 0.5134(6) 0.2490(5) 0.1523(6) 0.026(4) Uiso 1 1 d .
O74 O 0.4061(7) 0.2055(6) 0.2908(7) 0.042(4) Uiso 1 1 d .
O73 O 0.4251(6) 0.1721(6) 0.1434(6) 0.030(4) Uiso 1 1 d .
O72 O 0.7094(7) 0.2057(6) 0.5933(7) 0.044(5) Uiso 1 1 d .
O71 O 0.4772(6) 0.3032(6) 0.0458(7) 0.033(4) Uiso 1 1 d .
O70 O 0.4151(7) 0.3005(6) 0.2899(7) 0.041(4) Uiso 1 1 d .
O69 O 0.5791(7) 0.2554(6) -0.1214(7) 0.034(4) Uiso 1 1 d .
O68 O 0.5052(6) 0.1763(6) 0.2403(6) 0.033(4) Uiso 1 1 d .
O67 O 0.6429(6) 0.1724(6) -0.0744(6) 0.029(4) Uiso 1 1 d .
O66 O 0.7984(7) 0.0827(6) -0.0201(7) 0.041(4) Uiso 1 1 d .
O65 O 0.4910(7) 0.1967(6) 0.4307(7) 0.042(4) Uiso 1 1 d .
O64 O 0.6779(7) 0.0848(6) -0.0254(7) 0.037(4) Uiso 1 1 d .
O63 O 0.5694(7) 0.1961(6) 0.5087(7) 0.041(4) Uiso 1 1 d .
O62 O 0.5455(6) 0.3038(5) -0.0227(6) 0.029(4) Uiso 1 1 d .
O61 O 0.4607(8) 0.1519(7) -0.0392(8) 0.050(5) Uiso 1 1 d .
O60 O 0.6687(7) 0.2500(6) 0.4830(7) 0.038(4) Uiso 1 1 d .
O59 O 0.4376(7) 0.3345(6) 0.1469(7) 0.043(4) Uiso 1 1 d .
O58 O 0.7097(8) 0.3002(7) 0.5846(8) 0.048(5) Uiso 1 1 d .
O57 O 0.7465(6) 0.3321(6) 0.0216(7) 0.036(4) Uiso 1 1 d .
O56 O 0.3792(7) 0.2552(5) 0.0784(7) 0.034(4) Uiso 1 1 d .
O55 O 0.6579(7) -0.0020(7) 0.2429(8) 0.050(5) Uiso 1 1 d .
O54 O 0.5222(7) 0.3318(6) 0.2467(7) 0.039(4) Uiso 1 1 d .
O53 O 0.7429(7) -0.0006(7) 0.1572(8) 0.050(5) Uiso 1 1 d .
O52 O 0.4799(7) 0.0835(6) 0.2976(7) 0.044(5) Uiso 1 1 d .
O51 O 0.5941(7) 0.1173(6) 0.2421(7) 0.043(4) Uiso 1 1 d .
O50 O 0.6864(7) 0.4214(6) -0.0109(7) 0.039(4) Uiso 1 1 d .
O49 O 0.5175(8) 0.2506(6) 0.3310(8) 0.045(5) Uiso 1 1 d .
O48 O 0.4874(7) 0.2985(6) 0.4353(8) 0.047(5) Uiso 1 1 d .
O47 O 0.6996(9) 0.5485(8) 0.3013(9) 0.071(6) Uiso 1 1 d .
O46 O 0.5645(7) 0.2986(6) 0.5132(7) 0.044(5) Uiso 1 1 d .
O45 O 0.3901(7) 0.3898(7) 0.2365(8) 0.048(5) Uiso 1 1 d .
O44 O 0.7329(7) 0.1153(6) -0.1240(7) 0.040(4) Uiso 1 1 d .
O43 O 0.6917(7) 0.0963(6) 0.1919(7) 0.039(4) Uiso 1 1 d .
O42 O 0.4734(7) 0.0850(6) 0.1778(7) 0.038(4) Uiso 1 1 d .
O41 O 0.6796(7) 0.0276(7) 0.0549(7) 0.048(5) Uiso 1 1 d .
O40 O 0.6468(7) 0.3345(6) -0.0619(7) 0.043(4) Uiso 1 1 d .
O39 O 0.4868(8) 0.4228(7) 0.3013(8) 0.050(5) Uiso 1 1 d .
O38 O 0.7371(7) 0.3903(6) -0.1093(7) 0.044(4) Uiso 1 1 d .
O37 O 0.3757(7) 0.1152(6) 0.2325(7) 0.039(4) Uiso 1 1 d .
O36 O 0.8019(8) 0.4235(7) -0.0124(8) 0.050(5) Uiso 1 1 d .
O35 O 0.4904(7) 0.4205(6) 0.1863(7) 0.041(4) Uiso 1 1 d .
O34 O 0.6631(7) 0.0741(6) 0.3362(7) 0.043(4) Uiso 1 1 d .
O33 O 0.7417(7) 0.1178(6) 0.0936(7) 0.045(5) Uiso 1 1 d .
O32 O 0.4563(8) 0.4933(7) 0.1291(8) 0.055(5) Uiso 1 1 d .
O31 O 0.7978(8) 0.0272(7) 0.0610(8) 0.049(5) Uiso 1 1 d .
O30 O 0.4650(8) 0.0080(7) 0.1252(8) 0.054(5) Uiso 1 1 d .
O29 O 0.6298(8) 0.4936(7) -0.0433(8) 0.058(5) Uiso 1 1 d .
O28 O 0.6513(6) 0.0723(6) 0.1514(6) 0.033(4) Uiso 1 1 d .
O27 O 0.3879(9) 0.2506(6) 0.3915(9) 0.053(5) Uiso 1 1 d .
O26 O 0.4850(8) 0.1451(7) 0.5160(8) 0.059(6) Uiso 1 1 d .
O25 O 0.6079(9) 0.2504(7) 0.6130(9) 0.058(6) Uiso 1 1 d .
O24 O 0.6249(8) 0.0076(7) -0.0353(8) 0.052(5) Uiso 1 1 d .
O23 O 0.5547(7) 0.0275(7) 0.1803(7) 0.046(5) Uiso 1 1 d .
O22 O 0.5609(8) 0.0280(7) 0.2986(8) 0.049(5) Uiso 1 1 d .
O21 O 0.6437(9) 0.4512(8) 0.2438(9) 0.070(6) Uiso 1 1 d .
O20 O 0.4801(9) 0.0027(8) 0.3467(9) 0.061(6) Uiso 1 1 d .
O19 O 0.8468(9) 0.0036(8) -0.0209(9) 0.068(6) Uiso 1 1 d .
O18 O 0.6809(9) 0.4955(8) 0.0500(9) 0.064(6) Uiso 1 1 d .
O17 O 0.4071(10) 0.0050(9) 0.2335(10) 0.081(7) Uiso 1 1 d .
O16 O 0.6945(9) 0.5540(8) 0.1935(9) 0.066(6) Uiso 1 1 d .
O15 O 0.3935(10) 0.2509(7) -0.0370(10) 0.066(6) Uiso 1 1 d .
O14 O 0.5495(9) 0.4955(8) 0.1806(9) 0.066(6) Uiso 1 1 d .
O13 O 0.5944(9) 0.5765(8) 0.2442(9) 0.063(6) Uiso 1 1 d .
O12 O 0.7339(10) 0.0042(9) -0.0917(10) 0.074(7) Uiso 1 1 d .
O11 O 0.4161(11) 0.2405(9) 0.5099(11) 0.082(8) Uiso 1 1 d .
O10 O 0.4720(8) 0.3410(8) 0.5274(8) 0.060(6) Uiso 1 1 d .
O9 O 0.7959(10) 0.4851(9) 0.0621(10) 0.080(7) Uiso 1 1 d .
O8 O 0.8516(14) 0.5019(12) -0.0207(14) 0.126(11) Uiso 1 1 d .
O7 O 0.7442(9) 0.5762(8) 0.0952(9) 0.072(6) Uiso 1 1 d .
O6 O 0.5606(11) 0.4850(9) 0.2973(11) 0.086(8) Uiso 1 1 d .
O5 O 0.6651(10) 0.5284(9) 0.3348(10) 0.079(7) Uiso 1 1 d .
O4 O 0.4825(15) 0.5026(13) 0.3505(15) 0.138(12) Uiso 1 1 d .
O3 O 0.4032(14) 0.4910(12) 0.2436(13) 0.120(11) Uiso 1 1 d .
O2 O 0.7358(14) 0.5585(13) -0.0218(14) 0.132(12) Uiso 1 1 d .
O1 O 0.6514(8) 0.5347(8) 0.1509(8) 0.062(6) Uiso 1 1 d .
C1 C 0.4508(10) 0.2511(8) -0.0471(11) 0.033(6) Uiso 1 1 d .
C2 C 0.4753(13) 0.2414(11) 0.5254(14) 0.056(8) Uiso 1 1 d .
C3 C 0.4702(12) 0.0013(11) 0.2362(12) 0.049(7) Uiso 1 1 d .
C4 C 0.4636(11) 0.2519(9) -0.1068(11) 0.036(6) Uiso 1 1 d .
C5 C 0.7354(11) 0.0009(10) -0.0299(12) 0.047(7) Uiso 1 1 d .
C6 C 0.4630(13) 0.5049(12) 0.2408(13) 0.060(8) Uiso 1 1 d .
C7 C 0.7401(13) 0.5039(12) -0.0364(13) 0.061(8) Uiso 1 1 d .
C8 C 0.4900(12) 0.2398(10) 0.5840(13) 0.049(7) Uiso 1 1 d .
C9 C 0.7359(12) -0.0505(11) -0.0118(12) 0.050(7) Uiso 1 1 d .
C10 C 0.4867(13) -0.0521(12) 0.2357(14) 0.063(9) Uiso 1 1 d .
C11 C 0.7438(13) 0.4904(12) -0.0963(14) 0.061(9) Uiso 1 1 d .
C12 C 0.4764(14) 0.5572(12) 0.2356(14) 0.065(9) Uiso 1 1 d .
O32W O 0.5698(8) 0.4917(7) 0.0699(8) 0.052(5) Uiso 1 1 d .
O31W O 0.6115(7) 0.2860(6) 0.1111(7) 0.039(4) Uiso 1 1 d .
O30W O 0.6238(8) 0.1435(7) 0.0431(8) 0.048(5) Uiso 1 1 d .
O29W O 0.5438(8) 0.1428(7) 0.1236(8) 0.050(5) Uiso 1 1 d .
O28W O 0.6562(8) 0.1869(7) 0.1565(8) 0.056(5) Uiso 1 1 d .
O27W O 0.6632(7) 0.1841(7) 0.3371(8) 0.050(5) Uiso 1 1 d .
O26W O 0.6002(9) 0.2400(7) 0.2485(9) 0.054(5) Uiso 1 1 d .
O25W O 0.7484(9) 0.2401(7) 0.0995(9) 0.060(6) Uiso 1 1 d .
O24W O 0.9759(10) 0.0307(9) 0.0230(10) 0.086(7) Uiso 1 1 d .
O23W O 0.7500 0.2068(14) 0.2500 0.098(12) Uiso 1 2 d S
O22W O 0.7500 -0.077(3) 0.2500 0.10(2) Uiso 0.50 2 d SP
O21W O 0.8804(12) -0.0208(11) 0.1212(12) 0.078(9) Uiso 0.80 1 d P
O20W O 0.8609(10) 0.1420(9) 0.0527(10) 0.079(7) Uiso 1 1 d .
O19W O 0.5534(10) 0.1412(9) 0.3611(10) 0.080(7) Uiso 1 1 d .
O18W O 0.5380(12) 0.3821(11) 0.1005(12) 0.063(8) Uiso 0.70 1 d P
O17W O 0.3713(12) 0.3973(11) 0.0949(12) 0.082(9) Uiso 0.80 1 d P
O16W O 0.5990(13) 0.3806(12) 0.0375(13) 0.072(9) Uiso 0.70 1 d P
O15W O 0.6168(16) 0.2871(14) 0.3831(17) 0.056(11) Uiso 0.50 1 d P
O14W O 0.5971(13) 0.3969(12) -0.1291(13) 0.085(9) Uiso 0.80 1 d P
O13W O 0.9074(12) 0.3954(11) -0.0007(12) 0.082(9) Uiso 0.80 1 d P
O12W O 0.7500 0.3935(16) 0.2500 0.086(13) Uiso 0.80 2 d SP
O11W O 0.4972(12) 0.3959(11) 0.4077(12) 0.078(9) Uiso 0.80 1 d P
O10W O 0.5546(15) 0.0439(14) 0.0529(16) 0.051(10) Uiso 0.50 1 d P
O9W O 0.490(3) 0.403(3) -0.116(3) 0.07(2) Uiso 0.30 1 d P
O8W O 0.6095(19) -0.0372(18) 0.1106(19) 0.078(14) Uiso 0.50 1 d P
O7W O 0.5236(16) -0.0967(15) 0.3766(16) 0.057(11) Uiso 0.50 1 d P
O6W O 0.6273(16) 0.4274(14) 0.3706(16) 0.055(10) Uiso 0.50 1 d P
O5W O 0.7172(17) 0.2690(15) 0.2166(17) 0.057(10) Uiso 0.50 1 d P
O4W O 0.8743(16) -0.0963(15) 0.0234(17) 0.059(11) Uiso 0.50 1 d P
O3W O 0.714(2) 0.3027(19) 0.698(2) 0.088(15) Uiso 0.50 1 d P
O2W O 0.301(2) 0.3033(18) 0.284(2) 0.078(14) Uiso 0.50 1 d P
O1W O 0.6747(17) 0.3898(16) 0.1014(18) 0.066(12) Uiso 0.50 1 d P
Li1 Li 0.302(3) 0.280(3) 0.174(3) 0.09(2) Uiso 1 1 d .
Li2 Li 0.827(3) 0.281(3) 0.699(3) 0.06(2) Uiso 0.70 1 d P
Li3 Li 0.628(2) 0.361(2) 0.208(2) 0.066(15) Uiso 1 1 d .
Li4 Li 0.707(2) 0.3594(18) 0.128(2) 0.050(12) Uiso 1 1 d .
Li5 Li 0.298(2) 0.2028(19) 0.295(2) 0.060(14) Uiso 1 1 d .
Li6 Li 0.704(2) 0.2040(19) 0.703(2) 0.058(13) Uiso 1 1 d .

loop_
_atom_site_aniso_label
_atom_site_aniso_U_11
_atom_site_aniso_U_22
_atom_site_aniso_U_33
_atom_site_aniso_U_23
_atom_site_aniso_U_13
_atom_site_aniso_U_12
U1 0.0392(6) 0.0276(5) 0.0449(7) -0.0036(4) -0.0126(5) 0.0050(4)
U2 0.0276(5) 0.0245(5) 0.0329(6) 0.0016(4) -0.0026(4) 0.0003(4)
U3 0.0382(6) 0.0282(5) 0.0456(7) 0.0052(4) -0.0128(5) -0.0035(4)
U4 0.0276(5) 0.0252(5) 0.0322(6) -0.0001(4) -0.0031(4) 0.0014(4)
U5 0.0271(5) 0.0484(6) 0.0337(6) 0.0041(4) 0.0023(4) -0.0023(4)
U6 0.0324(5) 0.0332(6) 0.0352(6) 0.0056(4) -0.0063(4) -0.0115(4)
U7 0.0303(5) 0.0332(6) 0.0379(6) -0.0116(4) -0.0060(4) 0.0054(4)
U8 0.0292(5) 0.0330(6) 0.0590(7) 0.0121(5) 0.0019(5) -0.0010(4)
U9 0.0289(5) 0.0477(6) 0.0323(6) 0.0024(4) 0.0023(4) -0.0038(4)
U10 0.0527(6) 0.0329(6) 0.0344(6) -0.0007(4) 0.0012(5) 0.0125(5)
U11 0.0987(11) 0.0309(7) 0.0991(11) -0.0091(6) -0.0752(9) 0.0124(6)
U12 0.0926(10) 0.0312(7) 0.1042(12) 0.0118(6) -0.0746(9) -0.0088(6)
P1 0.031(3) 0.024(3) 0.033(4) -0.004(3) -0.003(3) -0.001(3)
P2 0.029(3) 0.029(3) 0.029(4) 0.001(3) -0.006(3) -0.001(3)
P3 0.036(4) 0.030(4) 0.047(4) 0.000(3) -0.012(3) -0.016(3)
P4 0.044(4) 0.030(4) 0.045(5) -0.014(3) -0.016(3) 0.001(3)
P5 0.044(4) 0.044(4) 0.051(5) -0.019(4) -0.013(4) 0.022(3)
P6 0.034(4) 0.072(6) 0.036(4) 0.001(4) -0.008(3) 0.000(4)
P7 0.035(4) 0.058(5) 0.037(4) 0.016(3) -0.008(3) -0.013(3)
P8 0.048(4) 0.041(4) 0.050(5) 0.022(3) -0.013(4) -0.018(3)
P9 0.057(5) 0.027(4) 0.061(5) 0.009(3) -0.031(4) -0.001(3)
P10 0.055(5) 0.022(4) 0.062(5) 0.002(3) -0.029(4) 0.005(3)
P11 0.058(5) 0.035(5) 0.123(9) 0.030(5) -0.028(5) -0.023(4)
P12 0.114(8) 0.036(5) 0.066(6) -0.025(4) -0.030(6) 0.025(5)

loop_
_atom_type_symbol
_atom_type_description
_atom_type_scat_dispersion_real
_atom_type_scat_dispersion_imag
_atom_type_scat_source
O O 0.0106 0.0060 'International Tables Vol C Tables 4.2.6.8 and 6.1.1.4'
C C 0.0033 0.0016 'International Tables Vol C Tables 4.2.6.8 and 6.1.1.4'
Li Li -0.0003 0.0001 'International Tables Vol C Tables 4.2.6.8 and 6.1.1.4'
P P 0.1023 0.0942 'International Tables Vol C Tables 4.2.6.8 and 6.1.1.4'
U U -9.6767 9.6646 'International Tables Vol C Tables 4.2.6.8 and 6.1.1.4'

loop_
_geom_angle_atom_site_label_1
_geom_angle_atom_site_label_2
_geom_angle_atom_site_label_3
_geom_angle
_geom_angle_site_symmetry_1
_geom_angle_site_symmetry_3
O53 U1 O33 175.0(8) . .
O53 U1 O43 96.3(7) . .
O33 U1 O43 86.3(7) . .
O53 U1 O89 97.0(7) . 2_655
O33 U1 O89 87.9(7) . 2_655
O43 U1 O89 68.7(6) . 2_655
O53 U1 O31 87.4(7) . .
O33 U1 O31 90.1(7) . .
O43 U1 O31 176.3(6) . .
O89 U1 O31 110.4(6) 2_655 .
O53 U1 O34 93.3(7) . 2_655
O33 U1 O34 90.2(7) . 2_655
O43 U1 O34 104.1(6) . 2_655
O89 U1 O34 35.5(6) 2_655 2_655
O31 U1 O34 75.1(6) . 2_655
O53 U1 O28 89.8(7) . .
O33 U1 O28 89.8(7) . .
O43 U1 O28 36.6(5) . .
O89 U1 O28 105.2(6) 2_655 .
O31 U1 O28 144.4(6) . .
O34 U1 O28 140.6(6) 2_655 .
O53 U1 O41 85.7(7) . .
O33 U1 O41 89.4(7) . .
O43 U1 O41 107.2(6) . .
O89 U1 O41 175.2(6) 2_655 .
O31 U1 O41 73.5(6) . .
O34 U1 O41 148.5(6) 2_655 .
O28 U1 O41 70.9(6) . .
O56 U2 O75 179.0(8) . .
O56 U2 O87 88.8(7) . .
O75 U2 O87 92.2(6) . .
O56 U2 O82 85.5(7) . .
O75 U2 O82 95.2(6) . .
O87 U2 O82 68.2(6) . .
O56 U2 O85 90.9(6) . .
O75 U2 O85 88.1(6) . .
O87 U2 O85 178.5(6) . .
O82 U2 O85 110.2(5) . .
O56 U2 O73 88.8(6) . .
O75 U2 O73 91.3(6) . .
O87 U2 O73 103.8(6) . .
O82 U2 O73 35.7(5) . .
O85 U2 O73 74.7(5) . .
O56 U2 O71 86.9(7) . .
O75 U2 O71 92.5(6) . .
O87 U2 O71 108.8(6) . .
O82 U2 O71 171.9(6) . .
O85 U2 O71 72.6(6) . .
O73 U2 O71 147.0(5) . .
O56 U2 O59 91.2(6) . .
O75 U2 O59 89.4(6) . .
O87 U2 O59 35.6(6) . .
O82 U2 O59 103.9(6) . .
O85 U2 O59 145.9(6) . .
O73 U2 O59 139.4(6) . .
O71 U2 O59 73.5(6) . .
O51 U3 O55 175.3(8) . .
O51 U3 O43 86.2(7) . .
O55 U3 O43 96.5(7) . .
O51 U3 O89 87.6(7) . .
O55 U3 O89 97.0(7) . .
O43 U3 O89 68.7(6) . .
O51 U3 O34 89.7(7) . .
O55 U3 O34 93.5(7) . .
O43 U3 O34 104.3(6) . .
O89 U3 O34 35.6(6) . .
O51 U3 O22 89.5(7) . .
O55 U3 O22 87.9(7) . .
O43 U3 O22 175.5(6) . .
O89 U3 O22 109.8(6) . .
O34 U3 O22 74.3(6) . .
O51 U3 O28 90.0(7) . .
O55 U3 O28 89.8(7) . .
O43 U3 O28 36.6(5) . .
O89 U3 O28 105.3(6) . .
O34 U3 O28 140.8(6) . .
O22 U3 O28 144.9(6) . .
O51 U3 O23 89.7(7) . .
O55 U3 O23 85.7(7) . .
O43 U3 O23 107.7(6) . .
O89 U3 O23 175.6(6) . .
O34 U3 O23 147.9(6) . .
O22 U3 O23 73.6(6) . .
O28 U3 O23 71.3(6) . .
O69 U4 O81 178.7(7) . .
O69 U4 O88 88.5(7) . .
O81 U4 O88 92.7(6) . .
O69 U4 O90 85.2(7) . .
O81 U4 O90 94.7(6) . .
O88 U4 O90 68.3(6) . .
O69 U4 O67 88.8(6) . .
O81 U4 O67 90.4(6) . .
O88 U4 O67 103.8(5) . .
O90 U4 O67 35.7(5) . .
O69 U4 O76 91.3(6) . .
O81 U4 O76 87.5(6) . .
O88 U4 O76 178.0(6) . .
O90 U4 O76 109.8(5) . .
O67 U4 O76 74.2(5) . .
O69 U4 O40 91.1(6) . .
O81 U4 O40 90.2(6) . .
O88 U4 O40 36.2(6) . .
O90 U4 O40 104.5(6) . .
O67 U4 O40 140.0(6) . .
O76 U4 O40 145.7(6) . .
O69 U4 O62 87.5(6) . .
O81 U4 O62 92.7(6) . .
O88 U4 O62 109.0(6) . .
O90 U4 O62 172.2(5) . .
O67 U4 O62 146.8(5) . .
O76 U4 O62 72.9(5) . .
O40 U4 O62 73.1(6) . .
O60 U5 O25 179.9(11) . .
O60 U5 O72 94.5(7) . .
O25 U5 O72 85.4(8) . .
O60 U5 O58 89.8(7) . .
O25 U5 O58 90.1(8) . .
O72 U5 O58 68.3(7) . .
O60 U5 O46 93.4(7) . .
O25 U5 O46 86.6(8) . .
O72 U5 O46 171.6(6) . .
O58 U5 O46 108.9(6) . .
O60 U5 O63 89.4(7) . .
O25 U5 O63 90.7(8) . .
O72 U5 O63 109.2(6) . .
O58 U5 O63 177.3(6) . .
O46 U5 O63 73.7(6) . .
O60 U5 O86 92.0(6) . .
O25 U5 O86 88.0(7) . .
O72 U5 O86 36.4(6) . .
O58 U5 O86 104.5(6) . .
O46 U5 O86 146.1(6) . .
O63 U5 O86 72.9(6) . .
O60 U5 O78 88.3(7) . 2_655
O25 U5 O78 91.7(7) . 2_655
O72 U5 O78 104.4(6) . 2_655
O58 U5 O78 36.2(6) . 2_655
O46 U5 O78 73.0(6) . 2_655
O63 U5 O78 146.4(6) . 2_655
O86 U5 O78 140.7(6) . 2_655
O68 U6 O37 178.6(8) . .
O68 U6 O82 88.9(6) . .
O37 U6 O82 89.7(7) . .
O68 U6 O74 89.8(7) . .
O37 U6 O74 89.2(7) . .
O82 U6 O74 71.0(6) . .
O68 U6 O42 91.6(6) . .
O37 U6 O42 89.3(7) . .
O82 U6 O42 106.4(6) . .
O74 U6 O42 177.0(6) . .
O68 U6 O73 87.9(6) . .
O37 U6 O73 91.3(7) . .
O82 U6 O73 35.5(5) . .
O74 U6 O73 106.5(6) . .
O42 U6 O73 70.9(5) . .
O68 U6 O52 91.1(7) . .
O37 U6 O52 90.3(7) . .
O82 U6 O52 178.3(6) . .
O74 U6 O52 107.3(6) . .
O42 U6 O52 75.4(6) . .
O73 U6 O52 146.2(6) . .
O68 U6 O80 89.2(6) . .
O37 U6 O80 90.7(7) . .
O82 U6 O80 106.9(6) . .
O74 U6 O80 35.9(6) . .
O42 U6 O80 146.7(6) . .
O73 U6 O80 142.3(6) . .
O52 U6 O80 71.4(6) . .
O83 U7 O44 178.7(7) . .
O83 U7 O90 88.9(6) . .
O44 U7 O90 89.8(7) . .
O83 U7 O72 90.0(7) . 2_655
O44 U7 O72 89.3(7) . 2_655
O90 U7 O72 70.9(6) . 2_655
O83 U7 O64 90.6(6) . .
O44 U7 O64 90.0(7) . .
O90 U7 O64 106.6(6) . .
O72 U7 O64 177.4(6) 2_655 .
O83 U7 O86 89.5(6) . 2_655
O44 U7 O86 90.7(7) . 2_655
O90 U7 O86 107.2(6) . 2_655
O72 U7 O86 36.3(6) 2_655 2_655
O64 U7 O86 146.2(6) . 2_655
O83 U7 O67 87.3(6) . .
O44 U7 O67 91.9(6) . .
O90 U7 O67 35.4(5) . .
O72 U7 O67 106.3(6) 2_655 .
O64 U7 O67 71.3(5) . .
O86 U7 O67 142.5(5) 2_655 .
O83 U7 O66 91.4(6) . .
O44 U7 O66 89.8(7) . .
O90 U7 O66 178.2(6) . .
O72 U7 O66 107.3(6) 2_655 .
O64 U7 O66 75.1(6) . .
O86 U7 O66 71.0(6) 2_655 .
O67 U7 O66 146.3(5) . .
O38 U8 O57 175.8(8) . .
O38 U8 O58 87.6(7) . 2_655
O57 U8 O58 95.3(7) . 2_655
O38 U8 O88 89.0(7) . .
O57 U8 O88 94.9(7) . .
O58 U8 O88 69.2(6) 2_655 .
O38 U8 O50 88.6(7) . .
O57 U8 O50 88.6(7) . .
O58 U8 O50 175.6(6) 2_655 .
O88 U8 O50 108.4(6) . .
O38 U8 O78 89.3(7) . .
O57 U8 O78 91.2(7) . .
O58 U8 O78 36.9(6) 2_655 .
O88 U8 O78 106.1(6) . .
O50 U8 O78 145.4(6) . .
O38 U8 O40 90.8(7) . .
O57 U8 O40 91.4(7) . .
O58 U8 O40 105.1(6) 2_655 .
O88 U8 O40 35.9(6) . .
O50 U8 O40 72.7(6) . .
O78 U8 O40 141.9(6) . .
O38 U8 O36 85.3(7) . .
O57 U8 O36 90.9(7) . .
O58 U8 O36 109.4(6) 2_655 .
O88 U8 O36 174.1(6) . .
O50 U8 O36 72.5(6) . .
O78 U8 O36 72.9(6) . .
O40 U8 O36 145.0(6) . .
O49 U9 O27 179.2(8) . .
O49 U9 O74 95.0(7) . .
O27 U9 O74 85.3(8) . .
O49 U9 O48 92.8(7) . .
O27 U9 O48 86.9(8) . .
O74 U9 O48 171.7(6) . .
O49 U9 O70 89.4(7) . .
O27 U9 O70 90.0(8) . .
O74 U9 O70 68.4(6) . .
O48 U9 O70 109.0(6) . .
O49 U9 O65 89.9(7) . .
O27 U9 O65 90.7(8) . .
O74 U9 O65 109.4(6) . .
O48 U9 O65 73.3(7) . .
O70 U9 O65 177.6(6) . .
O49 U9 O80 92.8(7) . .
O27 U9 O80 87.8(7) . .
O74 U9 O80 36.0(6) . .
O48 U9 O80 146.2(6) . .
O70 U9 O80 104.3(6) . .
O65 U9 O80 73.4(6) . .
O49 U9 O84 87.9(7) . .
O27 U9 O84 91.4(7) . .
O74 U9 O84 104.0(6) . .
O48 U9 O84 73.6(6) . .
O70 U9 O84 35.6(6) . .
O65 U9 O84 146.6(6) . .
O80 U9 O84 140.0(6) . .
O45 U10 O54 176.5(8) . .
O45 U10 O70 87.1(7) . .
O54 U10 O70 95.5(7) . .
O45 U10 O87 87.5(7) . .
O54 U10 O87 95.7(7) . .
O70 U10 O87 69.3(6) . .
O45 U10 O39 85.8(7) . .
O54 U10 O39 91.1(7) . .
O70 U10 O39 109.3(6) . .
O87 U10 O39 173.1(6) . .
O45 U10 O35 89.7(7) . .
O54 U10 O35 87.9(7) . .
O70 U10 O35 175.8(6) . .
O87 U10 O35 108.0(6) . .
O39 U10 O35 73.0(6) . .
O45 U10 O84 89.3(7) . .
O54 U10 O84 91.4(7) . .
O70 U10 O84 36.5(6) . .
O87 U10 O84 105.8(6) . .
O39 U10 O84 73.1(6) . .
O35 U10 O84 146.1(6) . .
O45 U10 O59 89.9(7) . .
O54 U10 O59 91.8(7) . .
O70 U10 O59 104.8(6) . .
O87 U10 O59 35.5(6) . .
O39 U10 O59 145.3(6) . .
O35 U10 O59 72.6(6) . .
O84 U10 O59 141.3(6) . .
O7 U11 O79 168.1(11) . .
O7 U11 O47 88.2(9) . 2_655
O79 U11 O47 99.6(9) . 2_655
O7 U11 O16 87.6(9) . .
O79 U11 O16 103.6(9) . .
O47 U11 O16 68.2(8) 2_655 .
O7 U11 O9 90.6(10) . .
O79 U11 O9 78.5(9) . .
O47 U11 O9 108.5(8) 2_655 .
O16 U11 O9 176.3(8) . .
O7 U11 O5 90.2(9) . 2_655
O79 U11 O5 91.5(9) . 2_655
O47 U11 O5 33.5(7) 2_655 2_655
O16 U11 O5 101.7(8) . 2_655
O9 U11 O5 75.0(8) . 2_655
O7 U11 O18 85.6(9) . .
O79 U11 O18 86.7(9) . .
O47 U11 O18 173.7(8) 2_655 .
O16 U11 O18 110.1(7) . .
O9 U11 O18 73.0(8) . .
O5 U11 O18 147.7(8) 2_655 .
O7 U11 O1 89.7(9) . .
O79 U11 O1 96.7(9) . .
O47 U11 O1 105.5(8) 2_655 .
O16 U11 O1 37.3(7) . .
O9 U11 O1 146.0(8) . .
O5 U11 O1 139.0(8) 2_655 .
O18 U11 O1 73.1(7) . .
O13 U12 O21 165.4(10) . .
O13 U12 O47 88.8(9) . .
O21 U12 O47 101.2(9) . .
O13 U12 O16 88.2(9) . .
O21 U12 O16 105.3(9) . .
O47 U12 O16 68.6(8) . .
O13 U12 O5 90.4(9) . .
O21 U12 O5 92.2(9) . .
O47 U12 O5 33.4(7) . .
O16 U12 O5 102.0(8) . .
O13 U12 O6 90.1(9) . .
O21 U12 O6 76.8(9) . .
O47 U12 O6 108.1(8) . .
O16 U12 O6 176.3(8) . .
O5 U12 O6 74.8(9) . .
O13 U12 O14 85.3(8) . .
O21 U12 O14 84.9(9) . .
O47 U12 O14 173.9(8) . .
O16 U12 O14 109.8(7) . .
O5 U12 O14 147.8(8) . .
O6 U12 O14 73.3(8) . .
O13 U12 O1 90.0(8) . .
O21 U12 O1 97.5(9) . .
O47 U12 O1 105.5(7) . .
O16 U12 O1 36.9(7) . .
O5 U12 O1 138.8(8) . .
O6 U12 O1 146.4(8) . .
O14 U12 O1 73.2(7) . .
O61 P1 O85 112.7(10) . .
O61 P1 O76 111.9(10) . .
O85 P1 O76 111.4(9) . .
O61 P1 C1 107.9(11) . .
O85 P1 C1 105.6(10) . .
O76 P1 C1 106.9(10) . .
O77 P2 O62 112.1(10) . .
O77 P2 O71 112.3(10) . .
O62 P2 O71 110.4(9) . .
O77 P2 C1 107.1(10) . .
O62 P2 C1 108.4(10) . .
O71 P2 C1 106.2(10) . .
O30 P3 O23 113.2(11) . .
O30 P3 O42 108.9(11) . .
O23 P3 O42 111.5(10) . .
O30 P3 C3 109.1(12) . .
O23 P3 C3 106.5(12) . .
O42 P3 C3 107.4(12) . .
O24 P4 O41 112.9(11) . .
O24 P4 O64 109.9(10) . .
O41 P4 O64 110.6(10) . .
O24 P4 C5 108.1(12) . .
O41 P4 C5 107.0(12) . .
O64 P4 C5 108.0(12) . .
O31 P5 O19 112.5(12) . .
O31 P5 O66 111.8(11) . .
O19 P5 O66 110.4(12) . .
O31 P5 C5 105.5(12) . .
O19 P5 C5 107.8(13) . .
O66 P5 C5 108.6(12) . .
O46 P6 O10 113.2(11) . .
O46 P6 O48 109.9(11) . .
O10 P6 O48 113.1(11) . .
O46 P6 C2 106.1(13) . .
O10 P6 C2 107.1(14) . .
O48 P6 C2 106.9(13) . .
O26 P7 O63 111.4(11) . .
O26 P7 O65 113.0(11) . .
O63 P7 O65 113.5(10) . .
O26 P7 C2 106.8(13) . .
O63 P7 C2 105.7(13) . .
O65 P7 C2 105.7(13) . .
O20 P8 O22 111.4(12) . .
O20 P8 O52 112.7(12) . .
O22 P8 O52 110.6(11) . .
O20 P8 C3 107.4(13) . .
O22 P8 C3 106.4(13) . .
O52 P8 C3 108.0(12) . .
O29 P9 O18 112.0(13) . .
O29 P9 O50 112.1(11) . .
O18 P9 O50 112.1(11) . .
O29 P9 C7 107.8(13) . .
O18 P9 C7 105.2(14) . .
O50 P9 C7 107.2(13) . .
O32 P10 O14 112.0(12) . .
O32 P10 O35 112.3(11) . .
O14 P10 O35 111.3(11) . .
O32 P10 C6 107.7(13) . .
O14 P10 C6 104.9(13) . .
O35 P10 C6 108.3(13) . .
O36 P11 O9 112.2(13) . .
O36 P11 O8 111.6(17) . .
O9 P11 O8 115.3(17) . .
O36 P11 C7 107.1(13) . .
O9 P11 C7 104.6(15) . .
O8 P11 C7 105.2(17) . .
O6 P12 O4 111.2(18) . .
O6 P12 O39 113.1(14) . .
O4 P12 O39 113.7(18) . .
O6 P12 C6 106.1(16) . .
O4 P12 C6 104.7(18) . .
O39 P12 C6 107.4(13) . .
O67 O90 U7 75.6(9) . .
O67 O90 U4 73.3(9) . .
U7 O90 U4 128.0(7) . .
O34 O89 U1 74.3(10) . 2_655
O34 O89 U3 73.4(10) . .
U1 O89 U3 128.1(8) 2_655 .
O40 O88 U4 76.5(10) . .
O40 O88 U8 74.3(10) . .
U4 O88 U8 133.2(8) . .
O59 O87 U2 75.9(10) . .
O59 O87 U10 75.0(10) . .
U2 O87 U10 132.5(8) . .
O72 O86 U7 69.6(9) . 2_655
O72 O86 U5 68.9(9) . .
U7 O86 U5 121.8(7) 2_655 .
P1 O85 U2 144.2(9) . .
O70 O84 U10 68.2(9) . .
O70 O84 U9 69.2(10) . .
U10 O84 U9 122.1(7) . .
O73 O82 U2 74.0(9) . .
O73 O82 U6 74.6(9) . .
U2 O82 U6 127.7(7) . .
O74 O80 U9 69.5(10) . .
O74 O80 U6 69.5(9) . .
U9 O80 U6 121.7(7) . .
O58 O78 U8 68.1(10) 2_655 .
O58 O78 U5 68.3(10) 2_655 2_655
U8 O78 U5 121.6(7) . 2_655
P1 O76 U4 144.4(9) . .
O80 O74 U9 74.4(10) . .
O80 O74 U6 74.6(10) . .
U9 O74 U6 127.9(8) . .
O80 O74 Li5 108.1(16) . .
U9 O74 Li5 113.8(14) . .
U6 O74 Li5 115.1(14) . .
O82 O73 U2 70.3(9) . .
O82 O73 U6 69.9(9) . .
U2 O73 U6 122.5(6) . .
O86 O72 U5 74.7(10) . .
O86 O72 U7 74.1(10) . 2_655
U5 O72 U7 128.2(8) . 2_655
P2 O71 U2 144.0(10) . .
O84 O70 U10 75.3(10) . .
O84 O70 U9 75.2(10) . .
U10 O70 U9 130.5(8) . .
O90 O67 U4 71.0(9) . .
O90 O67 U7 69.0(8) . .
U4 O67 U7 122.5(6) . .
P5 O66 U7 141.7(10) . .
P7 O65 U9 144.8(11) . .
P4 O64 U7 143.3(10) . .
P7 O63 U5 143.9(11) . .
P2 O62 U4 143.3(9) . .
O87 O59 U10 69.5(10) . .
O87 O59 U2 68.4(10) . .
U10 O59 U2 123.9(7) . .
O78 O58 U8 75.0(10) 2_655 2_655
O78 O58 U5 75.5(10) 2_655 .
U8 O58 U5 130.8(8) 2_655 .
P8 O52 U6 142.5(11) . .
P9 O50 U8 142.8(10) . .
P6 O48 U9 143.7(11) . .
O5 O47 U11 76.4(14) . 2_655
O5 O47 U12 75.1(14) . .
U11 O47 U12 135.5(11) 2_655 .
P6 O46 U5 143.9(11) . .
O28 O43 U3 74.6(9) . .
O28 O43 U1 74.3(9) . .
U3 O43 U1 127.4(8) . .
P3 O42 U6 143.1(10) . .
P4 O41 U1 133.4(11) . .
O88 O40 U8 69.8(9) . .
O88 O40 U4 67.3(9) . .
U8 O40 U4 124.0(7) . .
P12 O39 U10 142.5(12) . .
P11 O36 U8 142.2(12) . .
P10 O35 U10 141.3(11) . .
O89 O34 U3 71.0(9) . .
O89 O34 U1 70.3(9) . 2_655
U3 O34 U1 124.1(7) . 2_655
P5 O31 U1 136.8(11) . .
O43 O28 U3 68.8(9) . .
O43 O28 U1 69.1(9) . .
U3 O28 U1 120.6(6) . .
P3 O23 U3 134.1(11) . .
P8 O22 U3 136.8(11) . .
U12 O21 Li3 152.6(17) . .
P9 O18 U11 142.4(13) . .
O1 O16 U11 74.4(12) . .
O1 O16 U12 74.2(12) . .
U11 O16 U12 127.1(10) . .
P10 O14 U12 142.2(13) . .
P11 O9 U11 147.6(15) . .
P12 O6 U12 146.5(16) . .
O47 O5 U12 71.5(14) . .
O47 O5 U11 70.1(14) . 2_655
U12 O5 U11 128.8(11) . 2_655
O16 O1 U11 68.3(11) . .
O16 O1 U12 68.9(11) . .
U11 O1 U12 120.0(9) . .
O15 C1 C4 117(2) . .
O15 C1 P2 109.5(17) . .
C4 C1 P2 105.8(16) . .
O15 C1 P1 109.7(17) . .
C4 C1 P1 107.8(17) . .
P2 C1 P1 106.5(13) . .
C8 C2 O11 114(3) . .
C8 C2 P7 110(2) . .
O11 C2 P7 109(2) . .
C8 C2 P6 108(2) . .
O11 C2 P6 107(2) . .
P7 C2 P6 109.2(17) . .
C10 C3 O17 109(2) . .
C10 C3 P3 110(2) . .
O17 C3 P3 108.0(19) . .
C10 C3 P8 111(2) . .
O17 C3 P8 108.4(19) . .
P3 C3 P8 110.9(15) . .
C9 C5 O12 111(2) . .
C9 C5 P4 110(2) . .
O12 C5 P4 109.2(18) . .
C9 C5 P5 109(2) . .
O12 C5 P5 107.6(18) . .
P4 C5 P5 110.4(15) . .
C12 C6 O3 118(3) . .
C12 C6 P12 113(2) . .
O3 C6 P12 105(2) . .
C12 C6 P10 103(2) . .
O3 C6 P10 111(2) . .
P12 C6 P10 105.8(16) . .
C11 C7 O2 118(3) . .
C11 C7 P9 112(2) . .
O2 C7 P9 104(2) . .
C11 C7 P11 105(2) . .
O2 C7 P11 111(2) . .
P9 C7 P11 107.4(17) . .
O21 Li3 Li4 98(2) . .
O1W Li4 Li3 85(3) . .
O74 Li5 Li5 131(3) . 2
O74 Li5 Li1 137(2) . 2
Li5 Li5 Li1 69(2) 2 2
Li6 Li6 Li2 71(2) 2_656 2_656

loop_
_geom_bond_atom_site_label_1
_geom_bond_atom_site_label_2
_geom_bond_distance
_geom_bond_site_symmetry_2
U1 O53 1.804(19) .
U1 O33 1.814(18) .
U1 O43 2.333(17) .
U1 O89 2.342(16) 2_655
U1 O31 2.380(19) .
U1 O34 2.394(17) 2_655
U1 O28 2.405(15) .
U1 O41 2.432(18) .
U2 O56 1.791(17) .
U2 O75 1.805(15) .
U2 O87 2.307(17) .
U2 O82 2.330(17) .
U2 O85 2.374(15) .
U2 O73 2.380(15) .
U2 O71 2.396(16) .
U2 O59 2.407(18) .
U3 O51 1.799(17) .
U3 O55 1.848(19) .
U3 O43 2.326(17) .
U3 O89 2.344(16) .
U3 O34 2.376(17) .
U3 O22 2.384(19) .
U3 O28 2.404(16) .
U3 O23 2.426(18) .
U4 O69 1.798(17) .
U4 O81 1.816(16) .
U4 O88 2.280(17) .
U4 O90 2.335(16) .
U4 O67 2.366(15) .
U4 O76 2.377(15) .
U4 O40 2.403(18) .
U4 O62 2.413(15) .
U5 O60 1.791(18) .
U5 O25 1.84(2) .
U5 O72 2.323(18) .
U5 O58 2.333(19) .
U5 O46 2.339(18) .
U5 O63 2.382(17) .
U5 O86 2.401(16) .
U5 O78 2.432(18) 2_655
U6 O68 1.778(16) .
U6 O37 1.796(17) .
U6 O82 2.335(16) .
U6 O74 2.337(17) .
U6 O42 2.381(17) .
U6 O73 2.396(15) .
U6 O52 2.398(18) .
U6 O80 2.405(17) .
U7 O83 1.755(15) .
U7 O44 1.793(17) .
U7 O90 2.321(16) .
U7 O72 2.336(18) 2_655
U7 O64 2.392(16) .
U7 O86 2.397(16) 2_655
U7 O67 2.407(15) .
U7 O66 2.423(17) .
U8 O38 1.786(18) .
U8 O57 1.787(16) .
U8 O58 2.292(19) 2_655
U8 O88 2.340(17) .
U8 O50 2.375(17) .
U8 O78 2.386(17) .
U8 O40 2.400(17) .
U8 O36 2.402(19) .
U9 O49 1.805(19) .
U9 O27 1.81(2) .
U9 O74 2.330(17) .
U9 O48 2.339(18) .
U9 O70 2.350(17) .
U9 O65 2.372(17) .
U9 O80 2.396(17) .
U9 O84 2.429(18) .
U10 O45 1.792(18) .
U10 O54 1.800(16) .
U10 O70 2.283(17) .
U10 O87 2.329(17) .
U10 O39 2.374(19) .
U10 O35 2.374(17) .
U10 O84 2.379(17) .
U10 O59 2.402(17) .
U11 O7 1.79(2) .
U11 O79 1.84(2) .
U11 O47 2.30(2) 2_655
U11 O16 2.31(2) .
U11 O9 2.34(3) .
U11 O5 2.37(2) 2_655
U11 O18 2.39(2) .
U11 O1 2.40(2) .
U12 O13 1.80(2) .
U12 O21 1.89(2) .
U12 O47 2.33(2) .
U12 O16 2.34(2) .
U12 O5 2.37(2) .
U12 O6 2.39(3) .
U12 O14 2.40(2) .
U12 O1 2.42(2) .
P1 O61 1.50(2) .
P1 O85 1.532(17) .
P1 O76 1.537(17) .
P1 C1 1.89(2) .
P2 O77 1.498(18) .
P2 O62 1.505(16) .
P2 O71 1.508(17) .
P2 C1 1.87(2) .
P3 O30 1.50(2) .
P3 O23 1.519(19) .
P3 O42 1.551(18) .
P3 C3 1.82(3) .
P4 O24 1.51(2) .
P4 O41 1.53(2) .
P4 O64 1.534(18) .
P4 C5 1.82(3) .
P5 O31 1.51(2) .
P5 O19 1.51(2) .
P5 O66 1.514(19) .
P5 C5 1.84(3) .
P6 O46 1.556(19) .
P6 O10 1.56(2) .
P6 O48 1.56(2) .
P6 C2 1.85(3) .
P7 O26 1.51(2) .
P7 O63 1.538(18) .
P7 O65 1.539(19) .
P7 C2 1.82(3) .
P8 O20 1.51(2) .
P8 O22 1.51(2) .
P8 O52 1.532(19) .
P8 C3 1.82(3) .
P9 O29 1.49(2) .
P9 O18 1.52(2) .
P9 O50 1.539(18) .
P9 C7 1.84(3) .
P10 O32 1.50(2) .
P10 O14 1.51(2) .
P10 O35 1.559(18) .
P10 C6 1.88(3) .
P11 O36 1.49(2) .
P11 O9 1.53(3) .
P11 O8 1.53(3) .
P11 C7 1.88(3) .
P12 O6 1.48(3) .
P12 O4 1.50(4) .
P12 O39 1.51(2) .
P12 C6 1.88(3) .
O90 O67 1.44(2) .
O89 O34 1.44(2) .
O89 U1 2.342(16) 2_655
O88 O40 1.46(2) .
O87 O59 1.45(2) .
O86 O72 1.48(2) .
O86 U7 2.397(16) 2_655
O84 O70 1.46(2) .
O82 O73 1.44(2) .
O80 O74 1.46(2) .
O78 O58 1.48(2) 2_655
O78 U5 2.432(18) 2_655
O74 Li5 2.66(6) .
O72 U7 2.336(18) 2_655
O58 O78 1.48(2) 2_655
O58 U8 2.292(19) 2_655
O47 O5 1.35(3) .
O47 U11 2.30(2) 2_655
O43 O28 1.49(2) .
O34 U1 2.394(17) 2_655
O21 Li3 2.66(6) .
O17 C3 1.54(4) .
O16 O1 1.51(3) .
O15 C1 1.45(3) .
O12 C5 1.51(4) .
O11 C2 1.46(4) .
O5 U11 2.37(2) 2_655
O3 C6 1.52(4) .
O2 C7 1.55(4) .
C1 C4 1.52(4) .
C2 C8 1.45(4) .
C3 C10 1.53(4) .
C5 C9 1.49(4) .
C6 C12 1.49(4) .
C7 C11 1.52(4) .
O1W Li4 1.29(6) .
Li1 Li5 3.38(9) 2
Li2 Li6 3.35(10) 2_656
Li3 Li4 2.87(8) .
Li5 Li5 3.07(11) 2
Li5 Li1 3.38(9) 2
Li6 Li6 3.06(11) 2_656
Li6 Li2 3.35(10) 2_656
